data_1536757
loop_
_publ_author_name
'Yakubovich, O.V.'
'Bykov, A.B.'
'Dem'yanets, L.N.'
'Kanunnikov, G.A.'
'Mel'nikov, O.K.'

_publ_section_title
;
 Chlorine-replaced barium cuprate: growing and structure
;
_journal_name_full Kristallografiya
_journal_page_first 324
_journal_page_last 327
_journal_volume 35
_journal_year 1990
_chemical_formula_sum 'Ba41 Cl2 Cu44 O84'
_chemical_name_systematic 'Ba41 Cu44 O84 Cl2'
_space_group_IT_number 229
_symmetry_space_group_name_Hall '-I 4 2 3'
_symmetry_space_group_name_H-M 'I m -3 m'
_cell_angle_alpha 90
_cell_angle_beta 90
_cell_angle_gamma 90
_cell_formula_units_Z 2
_cell_length_a 18.27
_cell_length_b 18.27
_cell_length_c 18.27
_cell_volume 6098.396
_citation_journal_id_ASTM KRISAJ
_cod_data_source_file Yakubovich_KRISAJ_1990_966.cif
_cod_data_source_block Ba41Cl2Cu44O84
_cod_original_cell_volume 6098.397
_cod_database_code 1536757

loop_
_symmetry_equiv_pos_as_xyz
x,y,z
-y,x,z
-x,-y,z
y,-x,z
x,-y,-z
y,x,-z
-x,y,-z
-y,-x,-z
z,x,y
-x,z,y
-z,-x,y
x,-z,y
z,-x,-y
x,z,-y
-z,x,-y
-x,-z,-y
y,z,x
y,-z,-x
z,y,-x
-y,z,-x
-z,-y,-x
-y,-z,x
z,-y,x
-z,y,x
-x,-y,-z
y,-x,-z
x,y,-z
-y,x,-z
-x,y,z
-y,-x,z
x,-y,z
y,x,z
-z,-x,-y
x,-z,-y
z,x,-y
-x,z,-y
-z,x,y
-x,-z,y
z,-x,y
x,z,y
-y,-z,-x
-y,z,x
-z,-y,x
y,-z,x
z,y,x
y,z,-x
-z,y,-x
z,-y,-x
x+1/2,y+1/2,z+1/2
-y+1/2,x+1/2,z+1/2
-x+1/2,-y+1/2,z+1/2
y+1/2,-x+1/2,z+1/2
x+1/2,-y+1/2,-z+1/2
y+1/2,x+1/2,-z+1/2
-x+1/2,y+1/2,-z+1/2
-y+1/2,-x+1/2,-z+1/2
z+1/2,x+1/2,y+1/2
-x+1/2,z+1/2,y+1/2
-z+1/2,-x+1/2,y+1/2
x+1/2,-z+1/2,y+1/2
z+1/2,-x+1/2,-y+1/2
x+1/2,z+1/2,-y+1/2
-z+1/2,x+1/2,-y+1/2
-x+1/2,-z+1/2,-y+1/2
y+1/2,z+1/2,x+1/2
y+1/2,-z+1/2,-x+1/2
z+1/2,y+1/2,-x+1/2
-y+1/2,z+1/2,-x+1/2
-z+1/2,-y+1/2,-x+1/2
-y+1/2,-z+1/2,x+1/2
z+1/2,-y+1/2,x+1/2
-z+1/2,y+1/2,x+1/2
-x+1/2,-y+1/2,-z+1/2
y+1/2,-x+1/2,-z+1/2
x+1/2,y+1/2,-z+1/2
-y+1/2,x+1/2,-z+1/2
-x+1/2,y+1/2,z+1/2
-y+1/2,-x+1/2,z+1/2
x+1/2,-y+1/2,z+1/2
y+1/2,x+1/2,z+1/2
-z+1/2,-x+1/2,-y+1/2
x+1/2,-z+1/2,-y+1/2
z+1/2,x+1/2,-y+1/2
-x+1/2,z+1/2,-y+1/2
-z+1/2,x+1/2,y+1/2
-x+1/2,-z+1/2,y+1/2
z+1/2,-x+1/2,y+1/2
x+1/2,z+1/2,y+1/2
-y+1/2,-z+1/2,-x+1/2
-y+1/2,z+1/2,x+1/2
-z+1/2,-y+1/2,x+1/2
y+1/2,-z+1/2,x+1/2
z+1/2,y+1/2,x+1/2
y+1/2,z+1/2,-x+1/2
-z+1/2,y+1/2,-x+1/2
z+1/2,-y+1/2,-x+1/2

loop_
_atom_site_label
_atom_site_type_symbol
_atom_site_fract_x
_atom_site_fract_y
_atom_site_fract_z
_atom_site_occupancy
_atom_site_U_iso_or_equiv
Cl2 Cl-1 0 0 0 0.5 0.0
Cu2 Cu+2 0 0.1258 0.1258 1 0.0
Ba3 Ba+2 0.17755 0.17755 0.17755 1 0.0
O5 O-2 0 0.106 0.45 0.25 0.0
Cl1 Cl-1 0.25 0 0.5 0.25 0.0
O4 O-2 0.332 0 0 1 0.0
Ba2 Ba+2 0 0.36246 0.36246 0.75 0.0
Ba1 Ba+2 0 0.15035 0.30916 1 0.0
O1 O-2 0.0756 0.0756 0.1874 1 0.0
Cu3 Cu+2 0.2044 0 0 1 0.0
Cu1 Cu+2 0.25 0.1494 0.3506 1 0.0
O3 O-2 0.2667 0.2667 0.0841 1 0.0
Cu4 Cu+2 0.433 0 0 0.3334 0.0
O2 O-2 0.1446 0.1446 0.3471 1 0.0
